data_4504463
loop_
_publ_author_name
'Martin, David P.'
'Braverman, Maxwell A.'
'LaDuca, Robert L.'

_publ_section_title
;
 Two- and Three-Dimensional Divalent Metal Isophthalate Coordination
 Polymers Incorporating Flexible Bispyridylmethylpiperazine Tethers:
 Structure Direction through Coordination Geometry Preferences,
 Carboxylate Binding Mode, and Ligand Conformation
;
_journal_issue 12
_journal_name_full 'Crystal Growth &amp; Design'
_journal_page_first 2609
_journal_paper_doi 10.1021/cg700664u
_journal_volume 7
_journal_year 2007
_chemical_formula_sum 'C24 H28 N4 Ni O6'
_chemical_formula_weight 527.21
_chemical_name_systematic
; 
 ? 
;
_space_group_IT_number 14
_symmetry_cell_setting monoclinic
_symmetry_space_group_name_Hall '-P 2ybc'
_symmetry_space_group_name_H-M 'P 1 21/c 1'
_atom_sites_solution_hydrogens geom
_atom_sites_solution_primary direct
_atom_sites_solution_secondary difmap
_audit_creation_method SHELXL-97
_cell_angle_alpha 90.00
_cell_angle_beta 98.818(3)
_cell_angle_gamma 90.00
_cell_formula_units_Z 4
_cell_length_a 9.3093(18)
_cell_length_b 25.642(5)
_cell_length_c 10.235(2)
_cell_measurement_reflns_used 26947
_cell_measurement_temperature 293(2)
_cell_measurement_theta_max 28.20
_cell_measurement_theta_min 1.59
_cell_volume 2414.3(8)
_computing_structure_refinement 'SHELXL-97 (Sheldrick, 1997)'
_computing_structure_solution 'SHELXS-97 (Sheldrick, 1990)'
_diffrn_ambient_temperature 293(2)
_diffrn_measured_fraction_theta_full 0.932
_diffrn_measured_fraction_theta_max 0.932
_diffrn_radiation_monochromator graphite
_diffrn_radiation_source 'fine-focus sealed tube'
_diffrn_radiation_type MoK\a
_diffrn_radiation_wavelength 0.71073
_diffrn_reflns_av_R_equivalents 0.0452
_diffrn_reflns_av_sigmaI/netI 0.0406
_diffrn_reflns_limit_h_max 12
_diffrn_reflns_limit_h_min -12
_diffrn_reflns_limit_k_max 32
_diffrn_reflns_limit_k_min -32
_diffrn_reflns_limit_l_max 13
_diffrn_reflns_limit_l_min -13
_diffrn_reflns_number 26947
_diffrn_reflns_theta_full 28.20
_diffrn_reflns_theta_max 28.20
_diffrn_reflns_theta_min 1.59
_exptl_absorpt_coefficient_mu 0.851
_exptl_absorpt_correction_T_max 1
_exptl_absorpt_correction_T_min 0.905
_exptl_absorpt_correction_type multi-scan
_exptl_absorpt_process_details SADABS
_exptl_crystal_colour green
_exptl_crystal_density_diffrn 1.450
_exptl_crystal_density_method 'not measured'
_exptl_crystal_description block
_exptl_crystal_F_000 1104
_exptl_crystal_size_max 0.4
_exptl_crystal_size_mid 0.2
_exptl_crystal_size_min 0.15
_refine_diff_density_max 0.318
_refine_diff_density_min -0.284
_refine_diff_density_rms 0.060
_refine_ls_extinction_method none
_refine_ls_goodness_of_fit_ref 1.011
_refine_ls_hydrogen_treatment mixed
_refine_ls_matrix_type full
_refine_ls_number_parameters 331
_refine_ls_number_reflns 5545
_refine_ls_number_restraints 6
_refine_ls_restrained_S_all 1.010
_refine_ls_R_factor_all 0.0623
_refine_ls_R_factor_gt 0.0389
_refine_ls_shift/su_max 0.001
_refine_ls_shift/su_mean 0.000
_refine_ls_structure_factor_coef Fsqd
_refine_ls_weighting_details 'calc w=1/[\s^2^(Fo^2^)+(0.0418P)^2^+1.2443P] where P=(Fo^2^+2Fc^2^)/3'
_refine_ls_weighting_scheme calc
_refine_ls_wR_factor_gt 0.0838
_refine_ls_wR_factor_ref 0.0927
_reflns_number_gt 4190
_reflns_number_total 5545
_reflns_threshold_expression >2sigma(I)
_cod_data_source_file cg700664u-file005.cif
_cod_data_source_block mono2
_cod_original_sg_symbol_H-M P2(1)/c
_cod_database_code 4504463

loop_
_symmetry_equiv_pos_as_xyz
'x, y, z'
'-x, y+1/2, -z+1/2'
'-x, -y, -z'
'x, -y-1/2, z-1/2'

loop_
_atom_site_label
_atom_site_type_symbol
_atom_site_fract_x
_atom_site_fract_y
_atom_site_fract_z
_atom_site_U_iso_or_equiv
_atom_site_adp_type
_atom_site_occupancy
_atom_site_symmetry_multiplicity
_atom_site_calc_flag
_atom_site_refinement_flags
Ni1 Ni 0.53854(3) 0.871951(11) 0.06457(2) 0.02469(9) Uani 1 1 d .
O1 O 0.55878(18) 0.86067(6) 0.27163(14) 0.0329(4) Uani 1 1 d .
O1W O 0.7805(3) 0.76311(8) 0.6667(2) 0.0610(6) Uani 1 1 d D
H1WA H 0.848(3) 0.7815(14) 0.639(4) 0.112(16) Uiso 1 1 d D
H1WB H 0.708(4) 0.7820(17) 0.679(5) 0.16(2) Uiso 1 1 d D
O2 O 0.41047(17) 0.91996(6) 0.17290(14) 0.0326(4) Uani 1 1 d .
O3 O 0.48349(16) 0.89614(6) 0.87613(13) 0.0287(3) Uani 1 1 d .
O4 O 0.59049(18) 0.83614(6) 0.76571(15) 0.0366(4) Uani 1 1 d .
O5 O 0.70036(19) 0.82286(7) 0.02381(17) 0.0363(4) Uani 1 1 d D
H5A H 0.719(3) 0.7946(8) 0.063(2) 0.044 Uiso 1 1 d D
H5B H 0.682(3) 0.8193(12) -0.0594(17) 0.074(11) Uiso 1 1 d D
N1 N 0.69911(19) 0.93064(7) 0.09210(17) 0.0279(4) Uani 1 1 d .
N2 N 1.00454(19) 1.07929(7) 0.29095(18) 0.0270(4) Uani 1 1 d .
N3 N 1.00348(19) 1.17454(7) 0.44123(18) 0.0289(4) Uani 1 1 d .
N4 N 0.6317(2) 1.31550(8) 0.47112(18) 0.0333(4) Uani 1 1 d .
C1 C 0.8171(3) 0.92391(10) 0.1844(2) 0.0391(6) Uani 1 1 d .
H1 H 0.8262 0.8928 0.2316 0.047 Uiso 1 1 calc R
C2 C 0.9245(3) 0.96061(10) 0.2123(2) 0.0389(6) Uani 1 1 d .
H2 H 1.0037 0.9541 0.2774 0.047 Uiso 1 1 calc R
C3 C 0.9149(2) 1.00736(8) 0.1436(2) 0.0284(5) Uani 1 1 d .
C4 C 0.7947(2) 1.01416(9) 0.0474(2) 0.0290(5) Uani 1 1 d .
H4 H 0.7841 1.0447 -0.0022 0.035 Uiso 1 1 calc R
C5 C 0.6906(2) 0.97541(9) 0.0251(2) 0.0282(5) Uani 1 1 d .
H5 H 0.6106 0.9808 -0.0398 0.034 Uiso 1 1 calc R
C6 C 1.0307(2) 1.04848(9) 0.1765(2) 0.0321(5) Uani 1 1 d .
H6A H 1.1252 1.0319 0.1955 0.039 Uiso 1 1 calc R
H6B H 1.0311 1.0713 0.1010 0.039 Uiso 1 1 calc R
C7 C 1.1386(2) 1.10276(9) 0.3583(2) 0.0326(5) Uani 1 1 d .
H7A H 1.1779 1.1263 0.2986 0.039 Uiso 1 1 calc R
H7B H 1.2101 1.0757 0.3847 0.039 Uiso 1 1 calc R
C8 C 1.1083(2) 1.13233(9) 0.4787(2) 0.0339(5) Uani 1 1 d .
H8A H 1.0698 1.1086 0.5386 0.041 Uiso 1 1 calc R
H8B H 1.1982 1.1469 0.5247 0.041 Uiso 1 1 calc R
C9 C 0.8693(2) 1.15126(10) 0.3707(2) 0.0333(5) Uani 1 1 d .
H9A H 0.7995 1.1786 0.3424 0.040 Uiso 1 1 calc R
H9B H 0.8272 1.1283 0.4301 0.040 Uiso 1 1 calc R
C10 C 0.8996(2) 1.12075(9) 0.2519(2) 0.0329(5) Uani 1 1 d .
H10A H 0.8098 1.1057 0.2071 0.039 Uiso 1 1 calc R
H10B H 0.9373 1.1440 0.1906 0.039 Uiso 1 1 calc R
C11 C 0.7593(3) 1.32074(10) 0.4273(3) 0.0407(6) Uani 1 1 d .
H11 H 0.7724 1.3496 0.3753 0.049 Uiso 1 1 calc R
C12 C 0.8721(3) 1.28573(10) 0.4551(3) 0.0431(6) Uani 1 1 d .
H12 H 0.9584 1.2913 0.4219 0.052 Uiso 1 1 calc R
C13 C 0.8574(3) 1.24235(9) 0.5319(2) 0.0360(6) Uani 1 1 d .
C14 C 0.7265(3) 1.23720(11) 0.5782(3) 0.0475(7) Uani 1 1 d .
H14 H 0.7112 1.2089 0.6311 0.057 Uiso 1 1 calc R
C15 C 0.6186(3) 1.27366(11) 0.5466(3) 0.0466(7) Uani 1 1 d .
H15 H 0.5317 1.2690 0.5794 0.056 Uiso 1 1 calc R
C16 C 0.9752(3) 1.20172(10) 0.5613(2) 0.0404(6) Uani 1 1 d .
H16A H 1.0640 1.2184 0.6032 0.048 Uiso 1 1 calc R
H16B H 0.9466 1.1764 0.6230 0.048 Uiso 1 1 calc R
C21 C 0.4343(2) 0.91453(9) 0.40880(19) 0.0257(5) Uani 1 1 d .
C22 C 0.4888(2) 0.88795(8) 0.52373(19) 0.0234(4) Uani 1 1 d .
H22 H 0.5431 0.8577 0.5191 0.028 Uiso 1 1 calc R
C23 C 0.4627(2) 0.90620(8) 0.64588(19) 0.0232(4) Uani 1 1 d .
C24 C 0.3809(3) 0.95129(9) 0.6511(2) 0.0321(5) Uani 1 1 d .
H24 H 0.3659 0.9644 0.7326 0.039 Uiso 1 1 calc R
C25 C 0.3219(3) 0.97674(10) 0.5365(2) 0.0402(6) Uani 1 1 d .
H25 H 0.2638 1.0060 0.5409 0.048 Uiso 1 1 calc R
C26 C 0.3490(3) 0.95879(10) 0.4156(2) 0.0351(5) Uani 1 1 d .
H26 H 0.3102 0.9762 0.3386 0.042 Uiso 1 1 calc R
C27 C 0.4695(2) 0.89740(9) 0.2776(2) 0.0269(5) Uani 1 1 d .
C28 C 0.5178(2) 0.87671(8) 0.77179(19) 0.0245(4) Uani 1 1 d .

loop_
_atom_site_aniso_label
_atom_site_aniso_U_11
_atom_site_aniso_U_22
_atom_site_aniso_U_33
_atom_site_aniso_U_23
_atom_site_aniso_U_13
_atom_site_aniso_U_12
Ni1 0.03141(16) 0.02864(15) 0.01413(13) 0.00070(11) 0.00384(10) -0.00138(12)
O1 0.0438(9) 0.0382(9) 0.0174(7) 0.0023(6) 0.0071(7) 0.0073(8)
O1W 0.0732(16) 0.0373(11) 0.0777(16) -0.0144(10) 0.0278(13) -0.0112(11)
O2 0.0414(9) 0.0411(9) 0.0144(7) 0.0040(6) 0.0017(6) 0.0039(7)
O3 0.0359(9) 0.0363(9) 0.0145(7) -0.0005(6) 0.0057(6) 0.0016(7)
O4 0.0471(10) 0.0426(10) 0.0220(8) 0.0048(7) 0.0114(7) 0.0123(8)
O5 0.0434(10) 0.0345(9) 0.0304(10) 0.0013(7) 0.0037(8) 0.0080(8)
N1 0.0326(10) 0.0310(10) 0.0199(9) -0.0012(7) 0.0030(7) -0.0021(8)
N2 0.0241(9) 0.0264(10) 0.0303(10) -0.0034(8) 0.0036(7) 0.0002(8)
N3 0.0267(9) 0.0288(10) 0.0294(10) -0.0055(8) -0.0009(8) 0.0032(8)
N4 0.0401(11) 0.0366(11) 0.0232(10) -0.0037(8) 0.0048(8) 0.0082(9)
C1 0.0461(15) 0.0350(13) 0.0318(13) 0.0097(10) -0.0084(11) -0.0052(11)
C2 0.0373(13) 0.0406(14) 0.0345(13) 0.0043(11) -0.0087(10) -0.0042(11)
C3 0.0311(12) 0.0289(12) 0.0269(11) -0.0064(9) 0.0092(9) 0.0001(10)
C4 0.0348(12) 0.0259(11) 0.0268(11) 0.0003(9) 0.0064(9) 0.0045(10)
C5 0.0298(12) 0.0316(12) 0.0226(10) -0.0014(9) 0.0018(9) 0.0058(10)
C6 0.0297(12) 0.0328(12) 0.0355(12) -0.0055(10) 0.0100(10) -0.0018(10)
C7 0.0237(11) 0.0309(12) 0.0415(13) -0.0039(10) -0.0006(9) 0.0029(10)
C8 0.0303(12) 0.0314(12) 0.0363(13) -0.0029(10) -0.0065(10) 0.0023(10)
C9 0.0248(11) 0.0373(13) 0.0361(13) -0.0065(10) -0.0011(9) 0.0055(10)
C10 0.0284(12) 0.0355(13) 0.0323(12) -0.0054(10) -0.0028(9) 0.0025(10)
C11 0.0466(15) 0.0375(14) 0.0392(14) 0.0014(11) 0.0106(12) 0.0059(12)
C12 0.0380(14) 0.0451(15) 0.0478(15) -0.0040(12) 0.0115(12) 0.0048(12)
C13 0.0430(14) 0.0379(13) 0.0253(11) -0.0112(10) -0.0002(10) 0.0088(11)
C14 0.0560(17) 0.0460(16) 0.0425(15) 0.0095(12) 0.0142(13) 0.0148(13)
C15 0.0449(15) 0.0511(17) 0.0473(16) 0.0101(13) 0.0183(12) 0.0130(13)
C16 0.0446(14) 0.0437(15) 0.0299(13) -0.0086(11) -0.0042(10) 0.0108(12)
C21 0.0289(11) 0.0311(12) 0.0170(10) -0.0005(8) 0.0034(8) -0.0025(9)
C22 0.0239(10) 0.0268(11) 0.0197(10) 0.0000(8) 0.0043(8) -0.0005(9)
C23 0.0236(10) 0.0303(11) 0.0161(9) -0.0009(8) 0.0039(8) -0.0045(9)
C24 0.0409(13) 0.0348(13) 0.0226(11) -0.0030(9) 0.0106(10) 0.0005(10)
C25 0.0535(16) 0.0376(14) 0.0316(13) 0.0047(11) 0.0127(11) 0.0160(12)
C26 0.0408(13) 0.0425(14) 0.0218(11) 0.0069(10) 0.0042(10) 0.0087(11)
C27 0.0321(12) 0.0318(12) 0.0166(10) 0.0014(9) 0.0029(8) -0.0046(10)
C28 0.0254(11) 0.0316(12) 0.0165(10) -0.0004(9) 0.0029(8) -0.0057(9)

loop_
_atom_type_symbol
_atom_type_description
_atom_type_scat_dispersion_real
_atom_type_scat_dispersion_imag
_atom_type_scat_source
C C 0.0033 0.0016 'International Tables Vol C Tables 4.2.6.8 and 6.1.1.4'
H H 0.0000 0.0000 'International Tables Vol C Tables 4.2.6.8 and 6.1.1.4'
N N 0.0061 0.0033 'International Tables Vol C Tables 4.2.6.8 and 6.1.1.4'
O O 0.0106 0.0060 'International Tables Vol C Tables 4.2.6.8 and 6.1.1.4'
Ni Ni 0.3393 1.1124 'International Tables Vol C Tables 4.2.6.8 and 6.1.1.4'

loop_
_geom_angle_atom_site_label_1
_geom_angle_atom_site_label_2
_geom_angle_atom_site_label_3
_geom_angle
_geom_angle_site_symmetry_1
_geom_angle_site_symmetry_3
O3 Ni1 O5 94.65(7) 1_554 .
O3 Ni1 N1 88.82(7) 1_554 .
O5 Ni1 N1 86.42(7) . .
O3 Ni1 O1 165.84(6) 1_554 .
O5 Ni1 O1 99.44(7) . .
N1 Ni1 O1 90.64(7) . .
O3 Ni1 N4 88.38(7) 1_554 2_645
O5 Ni1 N4 95.63(8) . 2_645
N1 Ni1 N4 176.65(7) . 2_645
O1 Ni1 N4 91.63(7) . 2_645
O3 Ni1 O2 103.81(6) 1_554 .
O5 Ni1 O2 160.50(6) . .
N1 Ni1 O2 87.71(7) . .
O1 Ni1 O2 62.03(6) . .
N4 Ni1 O2 91.19(7) 2_645 .
O3 Ni1 C27 134.86(7) 1_554 .
O5 Ni1 C27 130.05(7) . .
N1 Ni1 C27 88.18(7) . .
O1 Ni1 C27 30.99(6) . .
N4 Ni1 C27 92.50(7) 2_645 .
O2 Ni1 C27 31.06(6) . .
C27 O1 Ni1 89.34(12) . .
C27 O2 Ni1 88.38(13) . .
C28 O3 Ni1 128.86(14) . 1_556
C5 N1 C1 116.68(19) . .
C5 N1 Ni1 124.11(15) . .
C1 N1 Ni1 119.20(15) . .
C10 N2 C7 108.50(17) . .
C10 N2 C6 111.16(17) . .
C7 N2 C6 111.41(17) . .
C8 N3 C9 108.04(17) . .
C8 N3 C16 109.11(18) . .
C9 N3 C16 110.78(18) . .
C15 N4 C11 116.0(2) . .
C15 N4 Ni1 120.72(17) . 2_655
C11 N4 Ni1 123.20(17) . 2_655
N1 C1 C2 123.3(2) . .
C1 C2 C3 120.0(2) . .
C4 C3 C2 116.9(2) . .
C4 C3 C6 122.9(2) . .
C2 C3 C6 120.2(2) . .
C5 C4 C3 119.8(2) . .
N1 C5 C4 123.3(2) . .
N2 C6 C3 110.80(18) . .
N2 C7 C8 109.81(19) . .
N3 C8 C7 110.88(19) . .
N3 C9 C10 110.86(18) . .
N2 C10 C9 110.95(18) . .
N4 C11 C12 123.6(2) . .
C11 C12 C13 120.2(2) . .
C14 C13 C12 116.3(2) . .
C14 C13 C16 121.2(2) . .
C12 C13 C16 122.5(2) . .
C15 C14 C13 120.4(3) . .
N4 C15 C14 123.6(2) . .
N3 C16 C13 112.21(19) . .
C22 C21 C26 119.67(19) . .
C22 C21 C27 121.0(2) . .
C26 C21 C27 119.30(19) . .
C21 C22 C23 120.4(2) . .
C24 C23 C22 119.12(19) . .
C24 C23 C28 119.93(18) . .
C22 C23 C28 120.93(19) . .
C25 C24 C23 120.6(2) . .
C26 C25 C24 120.0(2) . .
C25 C26 C21 120.1(2) . .
O1 C27 O2 120.16(19) . .
O1 C27 C21 119.91(18) . .
O2 C27 C21 119.9(2) . .
O1 C27 Ni1 59.67(10) . .
O2 C27 Ni1 60.56(11) . .
C21 C27 Ni1 177.11(16) . .
O4 C28 O3 125.48(19) . .
O4 C28 C23 119.31(18) . .
O3 C28 C23 115.21(19) . .

loop_
_geom_bond_atom_site_label_1
_geom_bond_atom_site_label_2
_geom_bond_distance
_geom_bond_site_symmetry_2
Ni1 O3 2.0159(14) 1_554
Ni1 O5 2.0543(17) .
Ni1 N1 2.1093(18) .
Ni1 O1 2.1185(15) .
Ni1 N4 2.1362(19) 2_645
Ni1 O2 2.1382(16) .
Ni1 C27 2.454(2) .
O1 C27 1.264(3) .
O2 C27 1.267(2) .
O3 C28 1.263(2) .
O3 Ni1 2.0159(14) 1_556
O4 C28 1.248(3) .
N1 C5 1.333(3) .
N1 C1 1.345(3) .
N2 C10 1.458(3) .
N2 C7 1.460(3) .
N2 C6 1.464(3) .
N3 C8 1.468(3) .
N3 C9 1.470(3) .
N3 C16 1.472(3) .
N4 C15 1.338(3) .
N4 C11 1.339(3) .
N4 Ni1 2.1362(19) 2_655
C1 C2 1.371(3) .
C2 C3 1.386(3) .
C3 C4 1.383(3) .
C3 C6 1.509(3) .
C4 C5 1.382(3) .
C7 C8 1.511(3) .
C9 C10 1.509(3) .
C11 C12 1.378(4) .
C12 C13 1.381(4) .
C13 C14 1.379(4) .
C13 C16 1.509(3) .
C14 C15 1.374(4) .
C21 C22 1.387(3) .
C21 C26 1.393(3) .
C21 C27 1.496(3) .
C22 C23 1.391(3) .
C23 C24 1.390(3) .
C23 C28 1.514(3) .
C24 C25 1.380(3) .
C25 C26 1.379(3) .

loop_
_geom_hbond_atom_site_label_D
_geom_hbond_atom_site_label_H
_geom_hbond_atom_site_label_A
_geom_hbond_distance_DH
_geom_hbond_distance_HA
_geom_hbond_distance_DA
_geom_hbond_angle_DHA
_geom_hbond_site_symmetry_A
O1W H1WA N3 0.871(18) 2.047(19) 2.915(3) 175(4) 3_776
O1W H1WB O4 0.854(19) 2.05(3) 2.866(3) 158(5) .
O5 H5A O1W 0.830(16) 1.864(17) 2.687(3) 171(3) 4_575
O5 H5B O4 0.847(17) 1.91(2) 2.704(2) 155(3) 1_554
